data_7111785
loop_
_publ_author_name
'Wiecko, Michal'
'Deacon, Glen B.'
'Junk, Peter C.'

_publ_section_title
;
 Organolanthanoid-halide synthons---a new general route to
 monofunctionalized lanthanoid(ii) compounds?
;
_journal_issue 28
_journal_name_full 'Chemical Communications'
_journal_page_first 5076
_journal_page_last 5078
_journal_paper_doi 10.1039/c0cc01317j
_journal_volume 46
_journal_year 2010
_chemical_formula_moiety 'C31 H43 I N2 O4 Yb'
_chemical_formula_sum 'C31 H43 I N2 O4 Yb'
_chemical_formula_weight 807.61
_chemical_name_systematic
;
?
;
_space_group_IT_number 31
_symmetry_cell_setting orthorhombic
_symmetry_space_group_name_Hall 'P 2ac -2'
_symmetry_space_group_name_H-M 'P m n 21'
_atom_sites_solution_hydrogens geom
_atom_sites_solution_primary direct
_atom_sites_solution_secondary difmap
_audit_creation_method SHELXL-97
_cell_angle_alpha 90.00
_cell_angle_beta 90.00
_cell_angle_gamma 90.00
_cell_formula_units_Z 2
_cell_length_a 17.6761(8)
_cell_length_b 8.7327(4)
_cell_length_c 10.1877(5)
_cell_measurement_reflns_used 13478
_cell_measurement_temperature 123(1)
_cell_measurement_theta_max 27.50
_cell_measurement_theta_min 2.60
_cell_volume 1572.57(13)
_computing_cell_refinement 'Bruker SMART (Bruker)'
_computing_data_collection 'Bruker SMART (Bruker)'
_computing_data_reduction 'Bruker SAINT (Bruker)'
_computing_molecular_graphics 'X-Seed (Barbour, 1999)'
_computing_publication_material 'CIFTAB (Sheldrick, 1997)'
_computing_structure_refinement 'SHELXL-97 (Sheldrick, 1997)'
_computing_structure_solution 'SHELXS-97 (Sheldrick, 1990)'
_diffrn_ambient_temperature 123(1)
_diffrn_measured_fraction_theta_full 0.998
_diffrn_measured_fraction_theta_max 0.998
_diffrn_measurement_device_type 'Bruker X8 Apex II CCD'
_diffrn_measurement_method 'phi and omega scans'
_diffrn_radiation_monochromator graphite
_diffrn_radiation_source 'fine-focus sealed tube'
_diffrn_radiation_type MoK\a
_diffrn_radiation_wavelength 0.71073
_diffrn_reflns_av_R_equivalents 0.0492
_diffrn_reflns_av_sigmaI/netI 0.0518
_diffrn_reflns_limit_h_max 22
_diffrn_reflns_limit_h_min -22
_diffrn_reflns_limit_k_max 11
_diffrn_reflns_limit_k_min -10
_diffrn_reflns_limit_l_max 13
_diffrn_reflns_limit_l_min -13
_diffrn_reflns_number 13478
_diffrn_reflns_theta_full 27.50
_diffrn_reflns_theta_max 27.50
_diffrn_reflns_theta_min 2.60
_diffrn_standards_number 0
_exptl_absorpt_coefficient_mu 3.991
_exptl_absorpt_correction_T_max 0.3806
_exptl_absorpt_correction_T_min 0.2402
_exptl_absorpt_correction_type multi-scan
_exptl_absorpt_process_details SADABS
_exptl_crystal_colour orange
_exptl_crystal_density_diffrn 1.706
_exptl_crystal_density_method 'not measured'
_exptl_crystal_description prism
_exptl_crystal_F_000 796
_exptl_crystal_size_max 0.50
_exptl_crystal_size_mid 0.50
_exptl_crystal_size_min 0.30
_refine_diff_density_max 0.967
_refine_diff_density_min -1.462
_refine_diff_density_rms 0.100
_refine_ls_abs_structure_details 'Flack H D (1983), Acta Cryst. A39, 876-881'
_refine_ls_abs_structure_Flack 0.007(8)
_refine_ls_extinction_expression Fc^*^=kFc[1+0.001xFc^2^\l^3^/sin(2\q)]^-1/4^
_refine_ls_extinction_method none
_refine_ls_goodness_of_fit_ref 1.002
_refine_ls_hydrogen_treatment constr
_refine_ls_matrix_type full
_refine_ls_number_parameters 213
_refine_ls_number_reflns 3722
_refine_ls_number_restraints 1
_refine_ls_restrained_S_all 1.002
_refine_ls_R_factor_all 0.0280
_refine_ls_R_factor_gt 0.0246
_refine_ls_shift/su_max 0.000
_refine_ls_shift/su_mean 0.000
_refine_ls_structure_factor_coef Fsqd
_refine_ls_weighting_details 'calc w=1/[\s^2^(Fo^2^)+(0.2000P)^2^+0.0000P] where P=(Fo^2^+2Fc^2^)/3'
_refine_ls_weighting_scheme calc
_refine_ls_wR_factor_gt 0.0489
_refine_ls_wR_factor_ref 0.0500
_reflns_number_gt 3515
_reflns_number_total 3722
_reflns_threshold_expression >2sigma(I)
_cod_data_source_file C0CC01317Jsup1.cif
_cod_data_source_block D:\X-Tals\crystalwork\63a2\Publ\MW63A3.CIF
_cod_depositor_comments
;
The following automatic conversions were performed:

'_exptl_absorpt_correction_type' value 'Multi-scan' changed to
'multi-scan' according to
/home/saulius/struct/CIF-dictionaries/cif_core.dic dictionary named
'cif_core.dic' version 2.4.2 from 2011-04-26.

Automatic conversion script
Id: cif_fix_values 1891 2012-01-12 08:04:46Z andrius 
;
_cod_original_sg_symbol_H-M Pmn21
_cod_database_code 7111785

loop_
_symmetry_equiv_pos_as_xyz
'x, y, z'
'-x+1/2, -y, z+1/2'
'-x, y, z'
'x+1/2, -y, z+1/2'

loop_
_atom_site_label
_atom_site_type_symbol
_atom_site_fract_x
_atom_site_fract_y
_atom_site_fract_z
_atom_site_U_iso_or_equiv
_atom_site_adp_type
_atom_site_occupancy
_atom_site_symmetry_multiplicity
_atom_site_calc_flag
_atom_site_refinement_flags
_atom_site_disorder_assembly
_atom_site_disorder_group
Yb1 Yb 0.5000 0.82316(2) 0.348851(17) 0.01485(6) Uani 1 2 d S . .
I1 I 0.5000 0.55014(4) 0.15490(4) 0.02091(9) Uani 1 2 d S . .
O1 O 0.36314(16) 0.8633(3) 0.3122(3) 0.0229(7) Uani 1 1 d . C .
N1 N 0.46088(18) 0.7209(3) 0.5604(3) 0.0172(7) Uani 1 1 d . . .
C1 C 0.4375(2) 0.6778(4) 0.6822(4) 0.0183(8) Uani 1 1 d . A 2
O2 O 0.5000 1.0009(4) 0.1542(4) 0.0223(9) Uani 1 2 d S . .
C2 C 0.5000 0.6520(6) 0.7623(5) 0.0187(14) Uani 1 2 d S . 2
H2 H 0.5000 0.6231 0.8522 0.022 Uiso 1 2 calc SR . 2
O3 O 0.5000 1.0697(4) 0.4618(4) 0.0202(9) Uani 1 2 d S . .
C3 C 0.3574(3) 0.6623(4) 0.7137(4) 0.0195(8) Uani 1 1 d . . .
C4 C 0.3020(3) 0.6549(5) 0.6161(4) 0.0261(10) Uani 1 1 d . A .
H4 H 0.3166 0.6617 0.5265 0.031 Uiso 1 1 calc R . .
C5 C 0.2258(3) 0.6377(5) 0.6474(5) 0.0266(9) Uani 1 1 d . . .
H5 H 0.1888 0.6343 0.5797 0.032 Uiso 1 1 calc R A .
C6 C 0.2039(3) 0.6257(5) 0.7783(5) 0.0274(10) Uani 1 1 d . A .
H6 H 0.1520 0.6134 0.8003 0.033 Uiso 1 1 calc R . .
C7 C 0.2579(3) 0.6317(5) 0.8756(4) 0.0258(11) Uani 1 1 d . . .
H7 H 0.2430 0.6239 0.9649 0.031 Uiso 1 1 calc R A .
C8 C 0.3335(2) 0.6490(4) 0.8447(6) 0.0227(8) Uani 1 1 d . A .
H8 H 0.3700 0.6520 0.9131 0.027 Uiso 1 1 calc R . .
C9 C 0.3105(3) 0.7837(6) 0.2273(6) 0.0388(12) Uani 1 1 d . . .
H9A H 0.3139 0.8262 0.1374 0.047 Uiso 1 1 calc R B 1
H9B H 0.3241 0.6739 0.2233 0.047 Uiso 1 1 calc R B 1
C10A C 0.2405(6) 0.885(2) 0.2373(11) 0.036(4) Uani 0.54(3) 1 d P C 2
H10A H 0.2426 0.9671 0.1708 0.043 Uiso 0.54(3) 1 calc PR C 2
H10B H 0.1943 0.8230 0.2219 0.043 Uiso 0.54(3) 1 calc PR C 2
C11 C 0.2393(3) 0.9470(5) 0.3634(8) 0.0513(16) Uani 1 1 d . . .
H11A H 0.2190 1.0371 0.3160 0.062 Uiso 1 1 calc R C 1
H11B H 0.2099 0.9326 0.4452 0.062 Uiso 1 1 calc R C 1
C12 C 0.3219(3) 0.9687(5) 0.3939(5) 0.0338(12) Uani 1 1 d . C .
H12A H 0.3374 1.0754 0.3748 0.041 Uiso 1 1 calc R . .
H12B H 0.3318 0.9473 0.4877 0.041 Uiso 1 1 calc R . .
C14 C 0.4570(3) 1.0993(9) -0.0475(6) 0.0617(19) Uani 1 1 d . . .
H14A H 0.4372 1.2044 -0.0357 0.074 Uiso 1 1 calc R A 1
H14B H 0.4372 1.0572 -0.1309 0.074 Uiso 1 1 calc R A 1
C13A C 0.4354(5) 1.0016(12) 0.0635(10) 0.028(2) Uani 0.50 1 d P A 1
H13A H 0.3899 1.0428 0.1076 0.034 Uiso 0.50 1 calc PR A 1
H13B H 0.4243 0.8963 0.0329 0.034 Uiso 0.50 1 calc PR A 1
C15 C 0.5000 1.2217(7) 0.4030(7) 0.0329(16) Uani 1 2 d S . .
H15A H 0.4679 1.2248 0.3235 0.039 Uiso 0.50 1 calc PR . .
H15B H 0.5519 1.2544 0.3796 0.039 Uiso 0.50 1 calc PR . .
C16 C 0.4667(7) 1.3235(9) 0.5136(9) 0.036(3) Uani 0.50 1 d P A -1
H16A H 0.4821 1.4318 0.5032 0.043 Uiso 0.50 1 calc PR A -1
H16B H 0.4108 1.3173 0.5160 0.043 Uiso 0.50 1 calc PR A -1
C17 C 0.5000 1.2562(7) 0.6294(7) 0.043(2) Uani 1 2 d S . .
H17A H 0.4697 1.2812 0.7083 0.051 Uiso 0.50 1 calc PR A .
H17B H 0.5522 1.2942 0.6424 0.051 Uiso 0.50 1 calc PR . .
C18 C 0.5000 1.0866(7) 0.6048(6) 0.0364(18) Uani 1 2 d S A .
H18A H 0.5455 1.0384 0.6435 0.044 Uiso 0.50 1 calc PR . .
H18B H 0.4545 1.0384 0.6435 0.044 Uiso 0.50 1 calc PR . .
C10B C 0.2348(8) 0.799(3) 0.2744(19) 0.041(5) Uani 0.46(3) 1 d P C 1
H10D H 0.2194 0.7084 0.3263 0.049 Uiso 0.46(3) 1 calc PR C 1
H10C H 0.1987 0.8134 0.2011 0.049 Uiso 0.46(3) 1 calc PR C 1
C13B C 0.4393(7) 1.0893(13) 0.0981(10) 0.033(2) Uani 0.50 1 d P A 2
H13D H 0.4374 1.1927 0.1377 0.040 Uiso 0.50 1 calc PR A 2
H13C H 0.3901 1.0379 0.1126 0.040 Uiso 0.50 1 calc PR A 2

loop_
_atom_site_aniso_label
_atom_site_aniso_U_11
_atom_site_aniso_U_22
_atom_site_aniso_U_33
_atom_site_aniso_U_23
_atom_site_aniso_U_13
_atom_site_aniso_U_12
Yb1 0.01534(11) 0.01872(10) 0.01050(9) 0.00112(11) 0.000 0.000
I1 0.0261(2) 0.02199(18) 0.01461(17) -0.00124(15) 0.000 0.000
O1 0.0168(14) 0.0296(15) 0.0224(16) 0.0003(10) -0.0008(12) 0.0016(12)
N1 0.0172(17) 0.0214(16) 0.0131(14) 0.0012(13) -0.0008(15) 0.0010(13)
C1 0.023(2) 0.0170(18) 0.0151(17) -0.0021(14) 0.0022(17) -0.0011(16)
O2 0.028(2) 0.024(2) 0.0146(18) 0.0092(19) 0.000 0.000
C2 0.025(4) 0.020(3) 0.011(2) 0.000(2) 0.000 0.000
O3 0.032(2) 0.0168(19) 0.0120(18) 0.0022(15) 0.000 0.000
C3 0.023(2) 0.0152(19) 0.0203(19) 0.0007(15) 0.0002(18) -0.0028(17)
C4 0.026(3) 0.032(2) 0.021(2) -0.0027(17) -0.0006(19) -0.0001(19)
C5 0.023(2) 0.033(2) 0.024(2) -0.0004(19) -0.004(2) 0.0006(19)
C6 0.020(2) 0.029(2) 0.034(2) -0.0027(19) 0.005(2) -0.001(2)
C7 0.029(2) 0.027(2) 0.022(3) -0.0015(16) 0.0085(19) -0.0021(17)
C8 0.0257(19) 0.0239(18) 0.0184(16) -0.002(2) 0.004(3) 0.0009(14)
C9 0.029(3) 0.042(3) 0.045(3) -0.010(2) -0.014(3) -0.001(2)
C10A 0.020(6) 0.051(10) 0.037(5) 0.011(6) -0.015(4) 0.008(5)
C11 0.021(2) 0.041(3) 0.092(5) -0.002(4) 0.003(4) 0.0042(19)
C12 0.026(3) 0.027(2) 0.048(3) -0.0055(19) 0.004(2) 0.0041(19)
C14 0.028(3) 0.122(6) 0.034(3) 0.033(3) -0.004(3) 0.006(4)
C13A 0.018(5) 0.046(6) 0.021(5) 0.017(5) -0.007(4) 0.000(5)
C15 0.054(5) 0.020(3) 0.025(3) 0.011(2) 0.000 0.000
C16 0.053(7) 0.020(4) 0.035(6) -0.003(4) 0.005(5) 0.005(4)
C17 0.084(7) 0.020(3) 0.024(4) -0.001(3) 0.000 0.000
C18 0.065(6) 0.028(4) 0.016(3) -0.001(3) 0.000 0.000
C10B 0.030(7) 0.044(11) 0.048(9) -0.020(8) -0.020(6) 0.007(6)
C13B 0.036(6) 0.039(6) 0.026(5) 0.018(5) -0.004(4) 0.007(6)

loop_
_atom_type_symbol
_atom_type_description
_atom_type_scat_dispersion_real
_atom_type_scat_dispersion_imag
_atom_type_scat_source
C C 0.0033 0.0016 'International Tables Vol C Tables 4.2.6.8 and 6.1.1.4'
H H 0.0000 0.0000 'International Tables Vol C Tables 4.2.6.8 and 6.1.1.4'
I I -0.4742 1.8119 'International Tables Vol C Tables 4.2.6.8 and 6.1.1.4'
N N 0.0061 0.0033 'International Tables Vol C Tables 4.2.6.8 and 6.1.1.4'
O O 0.0106 0.0060 'International Tables Vol C Tables 4.2.6.8 and 6.1.1.4'
Yb Yb -0.3850 5.5486 'International Tables Vol C Tables 4.2.6.8 and 6.1.1.4'

loop_
_geom_angle_atom_site_label_1
_geom_angle_atom_site_label_2
_geom_angle_atom_site_label_3
_geom_angle
_geom_angle_site_symmetry_1
_geom_angle_site_symmetry_3
N1 Yb1 N1 33.02(15) 3_655 .
N1 Yb1 O3 84.61(11) 3_655 .
N1 Yb1 O3 84.61(11) . .
N1 Yb1 O1 117.63(10) 3_655 .
N1 Yb1 O1 84.71(10) . .
O3 Yb1 O1 86.91(7) . .
N1 Yb1 O1 84.71(10) 3_655 3_655
N1 Yb1 O1 117.63(10) . 3_655
O3 Yb1 O1 86.91(7) . 3_655
O1 Yb1 O1 156.09(13) . 3_655
N1 Yb1 O2 157.47(10) 3_655 .
N1 Yb1 O2 157.47(10) . .
O3 Yb1 O2 80.07(13) . .
O1 Yb1 O2 78.09(6) . .
O1 Yb1 O2 78.09(6) 3_655 .
N1 Yb1 I1 106.42(7) 3_655 .
N1 Yb1 I1 106.42(7) . .
O3 Yb1 I1 168.48(9) . .
O1 Yb1 I1 90.74(6) . .
O1 Yb1 I1 90.74(6) 3_655 .
O2 Yb1 I1 88.40(9) . .
C12 O1 C9 109.0(4) . .
C12 O1 Yb1 120.0(3) . .
C9 O1 Yb1 130.6(3) . .
C1 N1 N1 107.7(2) . 3_655
C1 N1 Yb1 174.5(3) . .
N1 N1 Yb1 73.49(8) 3_655 .
N1 C1 C2 109.8(4) . .
N1 C1 C3 121.5(4) . .
C2 C1 C3 128.8(4) . .
C13B O2 C13B 96.3(9) . 3_655
C13B O2 C13A 33.8(5) . .
C13B O2 C13A 109.1(5) 3_655 .
C13B O2 C13A 109.1(5) . 3_655
C13B O2 C13A 33.8(5) 3_655 3_655
C13A O2 C13A 102.0(9) . 3_655
C13B O2 Yb1 130.0(5) . .
C13B O2 Yb1 130.0(5) 3_655 .
C13A O2 Yb1 119.9(4) . .
C13A O2 Yb1 119.9(4) 3_655 .
C1 C2 C1 105.1(5) . 3_655
C1 C2 H2 127.5 . .
C1 C2 H2 127.5 3_655 .
C15 O3 C18 108.5(4) . .
C15 O3 Yb1 127.6(3) . .
C18 O3 Yb1 123.9(4) . .
C4 C3 C8 117.5(4) . .
C4 C3 C1 121.9(4) . .
C8 C3 C1 120.6(4) . .
C5 C4 C3 121.3(4) . .
C5 C4 H4 119.3 . .
C3 C4 H4 119.3 . .
C4 C5 C6 119.8(4) . .
C4 C5 H5 120.1 . .
C6 C5 H5 120.1 . .
C7 C6 C5 119.6(4) . .
C7 C6 H6 120.2 . .
C5 C6 H6 120.2 . .
C6 C7 C8 120.7(4) . .
C6 C7 H7 119.7 . .
C8 C7 H7 119.7 . .
C7 C8 C3 121.1(5) . .
C7 C8 H8 119.4 . .
C3 C8 H8 119.4 . .
C10B C9 O1 110.9(6) . .
C10B C9 C10A 33.0(7) . .
O1 C9 C10A 101.8(6) . .
C10B C9 H9A 109.5 . .
O1 C9 H9A 109.5 . .
C10A C9 H9A 84.0 . .
C10B C9 H9B 109.5 . .
O1 C9 H9B 109.5 . .
C10A C9 H9B 139.6 . .
H9A C9 H9B 108.0 . .
C11 C10A C9 107.5(7) . .
C11 C10A H10A 110.2 . .
C9 C10A H10A 110.2 . .
C11 C10A H10B 110.2 . .
C9 C10A H10B 110.2 . .
H10A C10A H10B 108.5 . .
C10A C11 C12 103.0(6) . .
C10A C11 C10B 32.1(6) . .
C12 C11 C10B 105.7(6) . .
C10A C11 H11A 82.4 . .
C12 C11 H11A 110.6 . .
C10B C11 H11A 110.6 . .
C10A C11 H11B 137.1 . .
C12 C11 H11B 110.6 . .
C10B C11 H11B 110.6 . .
H11A C11 H11B 108.7 . .
O1 C12 C11 107.0(4) . .
O1 C12 H12A 110.3 . .
C11 C12 H12A 110.3 . .
O1 C12 H12B 110.3 . .
C11 C12 H12B 110.3 . .
H12A C12 H12B 108.6 . .
C13A C14 C13B 32.9(5) . .
C13A C14 C14 105.1(4) . 3_655
C13B C14 C14 101.9(5) . 3_655
C13A C14 H14A 110.7 . .
C13B C14 H14A 82.1 . .
C14 C14 H14A 110.7 3_655 .
C13A C14 H14B 110.7 . .
C13B C14 H14B 138.1 . .
C14 C14 H14B 110.7 3_655 .
H14A C14 H14B 108.8 . .
O2 C13A C14 106.6(7) . .
O2 C13A H13A 110.4 . .
C14 C13A H13A 110.4 . .
O2 C13A H13B 110.4 . .
C14 C13A H13B 110.4 . .
H13A C13A H13B 108.6 . .
O3 C15 C16 102.9(5) . 3_655
O3 C15 C16 102.9(5) . .
C16 C15 C16 44.6(9) 3_655 .
O3 C15 H15A 111.2 . .
C16 C15 H15A 142.8 3_655 .
C16 C15 H15A 111.2 . .
O3 C15 H15B 111.2 . .
C16 C15 H15B 70.0 3_655 .
C16 C15 H15B 111.2 . .
H15A C15 H15B 109.1 . .
C17 C16 C15 101.9(6) . .
C17 C16 H16A 111.4 . .
C15 C16 H16A 111.4 . .
C17 C16 H16B 111.4 . .
C15 C16 H16B 111.4 . .
H16A C16 H16B 109.3 . .
C16 C17 C16 48.1(9) . 3_655
C16 C17 C18 105.4(5) . .
C16 C17 C18 105.4(5) 3_655 .
C16 C17 H17A 110.7 . .
C16 C17 H17A 142.5 3_655 .
C18 C17 H17A 110.7 . .
C16 C17 H17B 110.7 . .
C16 C17 H17B 66.0 3_655 .
C18 C17 H17B 110.7 . .
H17A C17 H17B 108.8 . .
O3 C18 C17 105.4(5) . .
O3 C18 H18A 110.7 . .
C17 C18 H18A 110.7 . .
O3 C18 H18B 110.7 . .
C17 C18 H18B 110.7 . .
H18A C18 H18B 108.8 . .
C9 C10B C11 102.8(10) . .
C9 C10B H10D 111.2 . .
C11 C10B H10D 111.2 . .
C9 C10B H10C 111.2 . .
C11 C10B H10C 111.2 . .
H10D C10B H10C 109.1 . .
O2 C13B C14 105.4(8) . .
O2 C13B H13D 110.7 . .
C14 C13B H13D 110.7 . .
O2 C13B H13C 110.7 . .
C14 C13B H13C 110.7 . .
H13D C13B H13C 108.8 . .

loop_
_geom_bond_atom_site_label_1
_geom_bond_atom_site_label_2
_geom_bond_distance
_geom_bond_site_symmetry_2
Yb1 N1 2.433(3) 3_655
Yb1 N1 2.433(3) .
Yb1 O3 2.441(4) .
Yb1 O1 2.473(3) .
Yb1 O1 2.473(3) 3_655
Yb1 O2 2.518(4) .
Yb1 I1 3.0966(4) .
O1 C12 1.440(5) .
O1 C9 1.448(5) .
N1 C1 1.361(5) .
N1 N1 1.383(6) 3_655
C1 C2 1.392(5) .
C1 C3 1.458(6) .
O2 C13B 1.439(11) .
O2 C13B 1.439(11) 3_655
O2 C13A 1.468(10) .
O2 C13A 1.468(10) 3_655
C2 C1 1.392(5) 3_655
C2 H2 0.9500 .
O3 C15 1.457(7) .
O3 C18 1.464(7) .
C3 C4 1.398(6) .
C3 C8 1.404(7) .
C4 C5 1.392(7) .
C4 H4 0.9500 .
C5 C6 1.392(7) .
C5 H5 0.9500 .
C6 C7 1.378(6) .
C6 H6 0.9500 .
C7 C8 1.381(6) .
C7 H7 0.9500 .
C8 H8 0.9500 .
C9 C10B 1.427(16) .
C9 C10A 1.521(13) .
C9 H9A 0.9900 .
C9 H9B 0.9900 .
C10A C11 1.396(14) .
C10A H10A 0.9900 .
C10A H10B 0.9900 .
C11 C12 1.504(7) .
C11 C10B 1.581(15) .
C11 H11A 0.9900 .
C11 H11B 0.9900 .
C12 H12A 0.9900 .
C12 H12B 0.9900 .
C14 C13A 1.467(11) .
C14 C13B 1.518(12) .
C14 C14 1.520(11) 3_655
C14 H14A 0.9900 .
C14 H14B 0.9900 .
C13A H13A 0.9900 .
C13A H13B 0.9900 .
C15 C16 1.551(11) 3_655
C15 C16 1.551(11) .
C15 H15A 0.9900 .
C15 H15B 0.9900 .
C16 C17 1.443(11) .
C16 H16A 0.9900 .
C16 H16B 0.9900 .
C17 C16 1.443(11) 3_655
C17 C18 1.501(9) .
C17 H17A 0.9900 .
C17 H17B 0.9900 .
C18 H18A 0.9900 .
C18 H18B 0.9900 .
C10B H10D 0.9900 .
C10B H10C 0.9900 .
C13B H13D 0.9900 .
C13B H13C 0.9900 .

loop_
_geom_torsion_atom_site_label_1
_geom_torsion_atom_site_label_2
_geom_torsion_atom_site_label_3
_geom_torsion_atom_site_label_4
_geom_torsion
_geom_torsion_site_symmetry_1
_geom_torsion_site_symmetry_4
N1 Yb1 O1 C12 61.6(3) 3_655 .
N1 Yb1 O1 C12 64.2(3) . .
O3 Yb1 O1 C12 -20.6(3) . .
O1 Yb1 O1 C12 -95.9(4) 3_655 .
O2 Yb1 O1 C12 -101.1(3) . .
I1 Yb1 O1 C12 170.6(3) . .
N1 Yb1 O1 C9 -110.3(4) 3_655 .
N1 Yb1 O1 C9 -107.7(4) . .
O3 Yb1 O1 C9 167.4(4) . .
O1 Yb1 O1 C9 92.2(5) 3_655 .
O2 Yb1 O1 C9 86.9(4) . .
I1 Yb1 O1 C9 -1.3(4) . .
N1 Yb1 N1 C1 103(3) 3_655 .
O3 Yb1 N1 C1 15(3) . .
O1 Yb1 N1 C1 -72(3) . .
O1 Yb1 N1 C1 99(3) 3_655 .
O2 Yb1 N1 C1 -32(3) . .
I1 Yb1 N1 C1 -162(3) . .
O3 Yb1 N1 N1 -88.40(3) . 3_655
O1 Yb1 N1 N1 -175.78(7) . 3_655
O1 Yb1 N1 N1 -4.74(7) 3_655 3_655
O2 Yb1 N1 N1 -135.6(3) . 3_655
I1 Yb1 N1 N1 95.01(3) . 3_655
N1 N1 C1 C2 1.0(4) 3_655 .
Yb1 N1 C1 C2 -101(3) . .
N1 N1 C1 C3 -178.3(3) 3_655 .
Yb1 N1 C1 C3 80(3) . .
N1 Yb1 O2 C13B -124.5(7) 3_655 .
N1 Yb1 O2 C13B -28.7(8) . .
O3 Yb1 O2 C13B -76.6(7) . .
O1 Yb1 O2 C13B 12.3(7) . .
O1 Yb1 O2 C13B -165.5(7) 3_655 .
I1 Yb1 O2 C13B 103.4(7) . .
N1 Yb1 O2 C13B 28.7(8) 3_655 3_655
N1 Yb1 O2 C13B 124.5(7) . 3_655
O3 Yb1 O2 C13B 76.6(7) . 3_655
O1 Yb1 O2 C13B 165.5(7) . 3_655
O1 Yb1 O2 C13B -12.3(7) 3_655 3_655
I1 Yb1 O2 C13B -103.4(7) . 3_655
N1 Yb1 O2 C13A -164.2(6) 3_655 .
N1 Yb1 O2 C13A -68.5(7) . .
O3 Yb1 O2 C13A -116.3(6) . .
O1 Yb1 O2 C13A -27.4(6) . .
O1 Yb1 O2 C13A 154.7(6) 3_655 .
I1 Yb1 O2 C13A 63.7(6) . .
N1 Yb1 O2 C13A 68.5(7) 3_655 3_655
N1 Yb1 O2 C13A 164.2(6) . 3_655
O3 Yb1 O2 C13A 116.3(6) . 3_655
O1 Yb1 O2 C13A -154.7(6) . 3_655
O1 Yb1 O2 C13A 27.4(6) 3_655 3_655
I1 Yb1 O2 C13A -63.7(6) . 3_655
N1 C1 C2 C1 -1.5(6) . 3_655
C3 C1 C2 C1 177.7(2) . 3_655
N1 Yb1 O3 C15 163.42(8) 3_655 .
N1 Yb1 O3 C15 -163.42(8) . .
O1 Yb1 O3 C15 -78.45(6) . .
O1 Yb1 O3 C15 78.45(6) 3_655 .
O2 Yb1 O3 C15 0.000(2) . .
I1 Yb1 O3 C15 0.000(4) . .
N1 Yb1 O3 C18 -16.58(8) 3_655 .
N1 Yb1 O3 C18 16.58(8) . .
O1 Yb1 O3 C18 101.55(6) . .
O1 Yb1 O3 C18 -101.55(6) 3_655 .
O2 Yb1 O3 C18 180.000(3) . .
I1 Yb1 O3 C18 180.000(4) . .
N1 C1 C3 C4 15.4(6) . .
C2 C1 C3 C4 -163.7(5) . .
N1 C1 C3 C8 -166.7(3) . .
C2 C1 C3 C8 14.1(6) . .
C8 C3 C4 C5 1.1(6) . .
C1 C3 C4 C5 179.0(4) . .
C3 C4 C5 C6 -0.8(7) . .
C4 C5 C6 C7 0.4(7) . .
C5 C6 C7 C8 -0.2(6) . .
C6 C7 C8 C3 0.5(6) . .
C4 C3 C8 C7 -1.0(5) . .
C1 C3 C8 C7 -178.9(3) . .
C12 O1 C9 C10B -16.8(13) . .
Yb1 O1 C9 C10B 155.9(12) . .
C12 O1 C9 C10A 16.4(8) . .
Yb1 O1 C9 C10A -171.0(6) . .
C10B C9 C10A C11 78.0(12) . .
O1 C9 C10A C11 -32.4(12) . .
C9 C10A C11 C12 34.1(12) . .
C9 C10A C11 C10B -64.8(14) . .
C9 O1 C12 C11 3.2(6) . .
Yb1 O1 C12 C11 -170.3(3) . .
C10A C11 C12 O1 -23.4(9) . .
C10B C11 C12 O1 9.7(12) . .
C13B O2 C13A C14 69.4(11) . .
C13B O2 C13A C14 -2.6(13) 3_655 .
C13A O2 C13A C14 -37.0(12) 3_655 .
Yb1 O2 C13A C14 -172.2(5) . .
C13B C14 C13A O2 -65.5(11) . .
C14 C14 C13A O2 23.1(8) 3_655 .
C18 O3 C15 C16 22.9(5) . 3_655
Yb1 O3 C15 C16 -157.1(5) . 3_655
C18 O3 C15 C16 -22.9(5) . .
Yb1 O3 C15 C16 157.1(5) . .
O3 C15 C16 C17 37.8(6) . .
C16 C15 C16 C17 -57.6(6) 3_655 .
C15 C16 C17 C16 58.8(6) . 3_655
C15 C16 C17 C18 -38.3(6) . .
C15 O3 C18 C17 0.000(3) . .
Yb1 O3 C18 C17 180.000(3) . .
C16 C17 C18 O3 25.0(5) . .
C16 C17 C18 O3 -25.0(5) 3_655 .
O1 C9 C10B C11 21.7(17) . .
C10A C9 C10B C11 -57.6(12) . .
C10A C11 C10B C9 70.6(17) . .
C12 C11 C10B C9 -18.9(16) . .
C13B O2 C13B C14 51.1(12) 3_655 .
C13A O2 C13B C14 -64.1(11) . .
C13A O2 C13B C14 19.0(12) 3_655 .
Yb1 O2 C13B C14 -149.2(5) . .
C13A C14 C13B O2 67.4(10) . .
C14 C14 C13B O2 -32.1(8) 3_655 .
